data_4317382
loop_
_publ_author_name
'Jonathan H. Melman'
'Christa Rohde'
'Thomas J. Emge'
'John G. Brennan'

_publ_contact_author_address
; 
 Department of Chemistry 
 Rutgers, The State University of New Jersey
 610 Taylor Road
 Piscataway, New Jersey  08854-8087  U.S.A. 
;
_publ_contact_author_email bren@rutchem.rutgers.edu
_publ_contact_author_name 'J. G. Brennan'
_publ_section_title
;
 Trivalent Lanthanide Compounds with Fluorinated Thiolate Ligands: Ln-F
 Dative Interactions Vary with Ln and Solvent
;
_journal_name_full 'Inorganic Chemistry'
_journal_page_first 28
_journal_page_last 33
_journal_paper_doi 10.1021/ic0104813
_journal_volume 41
_journal_year 2002
_chemical_formula_sum 'C40.5 H22.5 F15 N4.5 S3 Sm'
_chemical_formula_weight 1103.66
_space_group_IT_number 2
_symmetry_cell_setting triclinic
_symmetry_space_group_name_Hall '-P 1'
_symmetry_space_group_name_H-M 'P -1'
_atom_sites_solution_hydrogens geom
_atom_sites_solution_primary direct
_atom_sites_solution_secondary difmap
_audit_creation_method SHELXL-97
_cell_angle_alpha 108.96(4)
_cell_angle_beta 92.21(3)
_cell_angle_gamma 95.00(3)
_cell_formula_units_Z 2
_cell_length_a 9.510(3)
_cell_length_b 14.644(5)
_cell_length_c 15.911(9)
_cell_measurement_reflns_used 25
_cell_measurement_temperature 153(5)
_cell_measurement_theta_max 15.0
_cell_measurement_theta_min 11.1
_cell_volume 2082.4(16)
_computing_cell_refinement CAD4
_computing_data_collection CAD4
_computing_data_reduction 'local program'
_computing_molecular_graphics 'XPMA/ZORTEP (Zsolnai, 1997)'
_computing_structure_refinement 'SHELXL-97 (Sheldrick, 1997)'
_computing_structure_solution 'SHELXS-97 (Sheldrick, 1990)'
_diffrn_ambient_temperature 153(5)
_diffrn_measured_fraction_theta_full 0.930
_diffrn_measured_fraction_theta_max 0.930
_diffrn_measurement_device_type 'Nonius CAD4 difractometer'
_diffrn_measurement_method '\q-\w scans'
_diffrn_radiation_monochromator graphite
_diffrn_radiation_source 'fine-focus sealed tube'
_diffrn_radiation_type MoK\a
_diffrn_radiation_wavelength 0.71070
_diffrn_reflns_av_R_equivalents 0.0774
_diffrn_reflns_av_sigmaI/netI 0.1301
_diffrn_reflns_limit_h_max 9
_diffrn_reflns_limit_h_min 0
_diffrn_reflns_limit_k_max 16
_diffrn_reflns_limit_k_min -16
_diffrn_reflns_limit_l_max 17
_diffrn_reflns_limit_l_min -17
_diffrn_reflns_number 6005
_diffrn_reflns_theta_full 23.23
_diffrn_reflns_theta_max 23.23
_diffrn_reflns_theta_min 2.16
_diffrn_standards_decay_% 2
_diffrn_standards_interval_time 60
_diffrn_standards_number 3
_exptl_absorpt_coefficient_mu 1.665
_exptl_absorpt_correction_T_max 0.9196
_exptl_absorpt_correction_T_min 0.7583
_exptl_absorpt_correction_type numerical
_exptl_absorpt_process_details SHELX-76
_exptl_crystal_colour 'light yellow'
_exptl_crystal_density_diffrn 1.760
_exptl_crystal_density_method 'not measured'
_exptl_crystal_description rod
_exptl_crystal_F_000 1084
_exptl_crystal_size_max 0.40
_exptl_crystal_size_mid 0.16
_exptl_crystal_size_min 0.06
_refine_diff_density_max 1.364
_refine_diff_density_min -1.095
_refine_diff_density_rms 0.166
_refine_ls_extinction_method none
_refine_ls_goodness_of_fit_ref 1.006
_refine_ls_hydrogen_treatment mixed
_refine_ls_matrix_type full
_refine_ls_number_parameters 574
_refine_ls_number_reflns 5568
_refine_ls_number_restraints 978
_refine_ls_restrained_S_all 0.935
_refine_ls_R_factor_all 0.1293
_refine_ls_R_factor_gt 0.0556
_refine_ls_shift/su_max 0.000
_refine_ls_shift/su_mean 0.000
_refine_ls_structure_factor_coef Fsqd
_refine_ls_weighting_details 'calc w=1/[\s^2^(Fo^2^)+(0.0500P)^2^+5.0000P] where P=(Fo^2^+2Fc^2^)/3'
_refine_ls_weighting_scheme calc
_refine_ls_wR_factor_gt 0.1120
_refine_ls_wR_factor_ref 0.1252
_reflns_number_gt 3686
_reflns_number_total 5568
_reflns_threshold_expression >2sigma(I)
_cod_data_source_file ic0104813_4.cif
_cod_data_source_block sm2fsp
_cod_depositor_comments
;
The following automatic conversions were performed:

'_symmetry_cell_setting' value 'Triclinic' changed to 'triclinic'
according to the built-in table from CIF Core dictionary named
'cif_core.dic' version 2.4.1 from 2010-06-29.

Automatic conversion script
Id: cif_fix_values 1646 2011-03-28 12:23:43Z adriana 
;
_cod_original_cell_volume 2082.4(15)
_cod_original_formula_sum 'C40.50 H22.50 F15 N4.50 S3 Sm'
_cod_database_code 4317382

loop_
_symmetry_equiv_pos_as_xyz
'x, y, z'
'-x, -y, -z'

loop_
_atom_site_label
_atom_site_type_symbol
_atom_site_fract_x
_atom_site_fract_y
_atom_site_fract_z
_atom_site_U_iso_or_equiv
_atom_site_adp_type
_atom_site_occupancy
_atom_site_symmetry_multiplicity
_atom_site_calc_flag
_atom_site_refinement_flags
_atom_site_disorder_assembly
_atom_site_disorder_group
Sm1 Sm 0.27789(6) 0.17550(4) 0.29165(3) 0.02102(16) Uani 1 1 d U . .
S1 S 0.3213(3) -0.02309(17) 0.22039(15) 0.0274(6) Uani 1 1 d U . .
C1 C 0.2011(10) -0.0854(7) 0.2668(6) 0.028(2) Uani 1 1 d U . .
C2 C 0.1071(10) -0.0404(6) 0.3275(6) 0.024(2) Uani 1 1 d U . .
C3 C 0.0069(11) -0.0893(7) 0.3635(6) 0.031(2) Uani 1 1 d U . .
C4 C -0.0033(12) -0.1876(7) 0.3362(7) 0.042(2) Uani 1 1 d U . .
C5 C 0.0860(12) -0.2370(7) 0.2779(7) 0.039(2) Uani 1 1 d U . .
C6 C 0.1864(11) -0.1858(7) 0.2440(6) 0.034(2) Uani 1 1 d U . .
F1 F 0.1104(5) 0.0574(3) 0.3547(3) 0.0275(12) Uani 1 1 d U . .
F2 F -0.0836(6) -0.0407(4) 0.4194(4) 0.0431(15) Uani 1 1 d U . .
F3 F -0.0997(7) -0.2372(4) 0.3692(4) 0.0586(18) Uani 1 1 d U . .
F4 F 0.0779(7) -0.3337(4) 0.2515(5) 0.0628(19) Uani 1 1 d U . .
F5 F 0.2716(7) -0.2377(4) 0.1836(4) 0.0571(18) Uani 1 1 d U . .
S2 S 0.5007(2) 0.32192(17) 0.38625(15) 0.0260(6) Uani 1 1 d U . .
C7 C 0.5245(10) 0.4259(6) 0.3528(6) 0.024(2) Uani 1 1 d U . .
C8 C 0.6371(10) 0.4416(7) 0.3051(6) 0.031(2) Uani 1 1 d U . .
C9 C 0.6574(11) 0.5226(7) 0.2796(7) 0.036(2) Uani 1 1 d U . .
C10 C 0.5627(11) 0.5901(7) 0.3001(7) 0.036(2) Uani 1 1 d U . .
C11 C 0.4518(11) 0.5780(7) 0.3484(7) 0.035(2) Uani 1 1 d U . .
C12 C 0.4343(10) 0.4983(7) 0.3750(6) 0.028(2) Uani 1 1 d U . .
F6 F 0.7345(5) 0.3784(4) 0.2835(4) 0.0414(15) Uani 1 1 d U . .
F7 F 0.7713(7) 0.5365(4) 0.2356(4) 0.0549(17) Uani 1 1 d U . .
F8 F 0.5810(7) 0.6697(4) 0.2739(4) 0.0543(17) Uani 1 1 d U . .
F9 F 0.3577(6) 0.6447(4) 0.3690(4) 0.0509(17) Uani 1 1 d U . .
F10 F 0.3229(6) 0.4890(4) 0.4216(4) 0.0398(14) Uani 1 1 d U . .
S3 S 0.0323(2) 0.12755(17) 0.17563(15) 0.0263(6) Uani 1 1 d U . .
C13 C -0.0315(9) 0.0050(7) 0.1491(6) 0.024(2) Uani 1 1 d U . .
C14 C 0.0178(10) -0.0678(7) 0.0802(6) 0.028(2) Uani 1 1 d U . .
C15 C -0.0261(12) -0.1626(7) 0.0597(7) 0.038(2) Uani 1 1 d U . .
C16 C -0.1315(13) -0.1922(8) 0.1062(7) 0.047(3) Uani 1 1 d U . .
C17 C -0.1877(11) -0.1240(8) 0.1730(7) 0.042(2) Uani 1 1 d U . .
C18 C -0.1417(11) -0.0281(7) 0.1920(6) 0.033(2) Uani 1 1 d U . .
F11 F 0.1205(6) -0.0438(4) 0.0332(3) 0.0339(13) Uani 1 1 d U . .
F12 F 0.0287(7) -0.2320(4) -0.0053(4) 0.0566(18) Uani 1 1 d U . .
F13 F -0.1762(8) -0.2865(5) 0.0871(5) 0.073(2) Uani 1 1 d U . .
F14 F -0.2905(7) -0.1496(5) 0.2197(4) 0.062(2) Uani 1 1 d U . .
F15 F -0.1985(6) 0.0376(4) 0.2599(3) 0.0440(15) Uani 1 1 d U . .
N1 N 0.1172(8) 0.2669(5) 0.4146(5) 0.0260(17) Uani 1 1 d U . .
C19 C 0.1670(10) 0.3451(7) 0.4829(6) 0.026(2) Uani 1 1 d U . .
H19 H 0.2667 0.3611 0.4913 0.031 Uiso 1 1 calc R . .
C20 C 0.0858(10) 0.4042(7) 0.5419(6) 0.032(2) Uani 1 1 d U . .
H20 H 0.1276 0.4588 0.5898 0.038 Uiso 1 1 calc R . .
C21 C -0.0595(11) 0.3815(7) 0.5291(6) 0.036(2) Uani 1 1 d U . .
H21 H -0.1204 0.4210 0.5677 0.043 Uiso 1 1 calc R . .
C22 C -0.1143(10) 0.3006(7) 0.4595(6) 0.033(2) Uani 1 1 d U . .
H22 H -0.2136 0.2828 0.4504 0.039 Uiso 1 1 calc R . .
C23 C -0.0247(10) 0.2461(7) 0.4038(6) 0.030(2) Uani 1 1 d U . .
H23 H -0.0640 0.1912 0.3554 0.037 Uiso 1 1 calc R . .
N2 N 0.4387(8) 0.1488(5) 0.1622(5) 0.0292(18) Uani 1 1 d U . .
C24 C 0.3795(11) 0.1219(7) 0.0779(6) 0.030(2) Uani 1 1 d U . .
H24 H 0.2802 0.1044 0.0686 0.037 Uiso 1 1 calc R . .
C25 C 0.4534(10) 0.1183(7) 0.0060(6) 0.029(2) Uani 1 1 d U . .
H25 H 0.4059 0.1018 -0.0515 0.035 Uiso 1 1 calc R . .
C26 C 0.5999(10) 0.1392(7) 0.0175(6) 0.031(2) Uani 1 1 d U . .
H26 H 0.6545 0.1372 -0.0317 0.037 Uiso 1 1 calc R . .
C27 C 0.6638(10) 0.1628(7) 0.1021(6) 0.031(2) Uani 1 1 d U . .
H27 H 0.7637 0.1764 0.1121 0.037 Uiso 1 1 calc R . .
C28 C 0.5815(10) 0.1662(7) 0.1713(6) 0.029(2) Uani 1 1 d U . .
H28 H 0.6271 0.1817 0.2291 0.035 Uiso 1 1 calc R . .
N3 N 0.4056(8) 0.1402(5) 0.4221(5) 0.0279(18) Uani 1 1 d U . .
C29 C 0.3515(12) 0.1512(7) 0.5012(6) 0.035(2) Uani 1 1 d U . .
H29 H 0.2569 0.1670 0.5082 0.042 Uiso 1 1 calc R . .
C30 C 0.4281(14) 0.1404(7) 0.5738(7) 0.049(3) Uani 1 1 d U . .
H30 H 0.3883 0.1484 0.6293 0.059 Uiso 1 1 calc R . .
C31 C 0.5641(14) 0.1176(8) 0.5600(8) 0.055(3) Uani 1 1 d U . .
H31 H 0.6198 0.1098 0.6076 0.067 Uiso 1 1 calc R . .
C32 C 0.6219(13) 0.1057(8) 0.4818(8) 0.053(3) Uani 1 1 d U . .
H32 H 0.7165 0.0902 0.4740 0.064 Uiso 1 1 calc R . .
C33 C 0.5384(11) 0.1168(7) 0.4127(7) 0.037(2) Uani 1 1 d U . .
H33 H 0.5772 0.1074 0.3567 0.044 Uiso 1 1 calc R . .
N4 N 0.2272(8) 0.3175(5) 0.2324(4) 0.0254(17) Uani 1 1 d U . .
C34 C 0.3146(11) 0.3466(7) 0.1802(6) 0.032(2) Uani 1 1 d U . .
H34 H 0.4000 0.3170 0.1681 0.038 Uiso 1 1 calc R . .
C35 C 0.2894(12) 0.4156(7) 0.1433(6) 0.039(2) Uani 1 1 d U . .
H35 H 0.3575 0.4350 0.1085 0.047 Uiso 1 1 calc R . .
C36 C 0.1640(13) 0.4573(8) 0.1567(7) 0.050(3) Uani 1 1 d U . .
H36 H 0.1412 0.5034 0.1293 0.060 Uiso 1 1 calc R . .
C37 C 0.0725(13) 0.4293(7) 0.2116(7) 0.045(3) Uani 1 1 d U . .
H37 H -0.0127 0.4586 0.2251 0.054 Uiso 1 1 calc R . .
C38 C 0.1059(11) 0.3591(7) 0.2463(6) 0.033(2) Uani 1 1 d U . .
H38 H 0.0403 0.3388 0.2818 0.039 Uiso 1 1 calc R . .
N5 N 0.368(3) 0.4863(17) -0.0535(16) 0.097(6) Uani 0.50 1 d PGU . .
C39 C 0.377(3) 0.5806(16) 0.0059(18) 0.096(6) Uani 0.50 1 d PGU . .
H39 H 0.3041 0.6206 0.0043 0.115 Uiso 0.50 1 calc PR . .
C40 C 0.493(3) 0.6165(13) 0.0676(16) 0.099(6) Uani 0.50 1 d PGU . .
H40 H 0.4990 0.6810 0.1081 0.118 Uiso 0.50 1 calc PR . .
C41 C 0.599(3) 0.5581(18) 0.0699(17) 0.097(6) Uani 0.50 1 d PGU . .
H41 H 0.6786 0.5827 0.1121 0.116 Uiso 0.50 1 calc PR . .
C42 C 0.590(3) 0.4638(17) 0.011(2) 0.096(6) Uani 0.50 1 d PGU . .
H42 H 0.6634 0.4239 0.0122 0.115 Uiso 0.50 1 calc PR . .
C43 C 0.475(3) 0.4279(13) -0.0511(17) 0.099(6) Uani 0.50 1 d PGU . .
H43 H 0.4685 0.3635 -0.0917 0.118 Uiso 0.50 1 calc PR . .

loop_
_atom_site_aniso_label
_atom_site_aniso_U_11
_atom_site_aniso_U_22
_atom_site_aniso_U_33
_atom_site_aniso_U_23
_atom_site_aniso_U_13
_atom_site_aniso_U_12
Sm1 0.0133(3) 0.0267(3) 0.0239(3) 0.0096(2) 0.00012(19) 0.0020(2)
S1 0.0236(15) 0.0290(14) 0.0286(13) 0.0081(11) -0.0009(11) 0.0035(11)
C1 0.033(5) 0.029(5) 0.026(5) 0.015(4) -0.003(4) 0.006(4)
C2 0.025(5) 0.020(4) 0.029(4) 0.014(4) -0.005(4) -0.001(4)
C3 0.034(6) 0.036(5) 0.029(5) 0.020(4) 0.000(4) 0.003(4)
C4 0.049(6) 0.032(5) 0.046(6) 0.020(5) 0.000(5) -0.011(5)
C5 0.051(6) 0.027(5) 0.045(6) 0.023(4) -0.006(4) -0.001(5)
C6 0.047(6) 0.025(5) 0.029(5) 0.008(4) 0.003(4) 0.014(4)
F1 0.027(3) 0.020(3) 0.029(3) 0.003(2) 0.001(2) -0.005(2)
F2 0.038(4) 0.053(4) 0.045(3) 0.024(3) 0.012(3) 0.000(3)
F3 0.068(5) 0.046(4) 0.071(4) 0.034(3) 0.011(4) -0.006(3)
F4 0.075(5) 0.029(3) 0.090(5) 0.025(3) 0.018(4) 0.005(3)
F5 0.062(5) 0.040(4) 0.069(4) 0.015(3) 0.014(3) 0.014(3)
S2 0.0171(14) 0.0285(14) 0.0311(13) 0.0093(11) -0.0017(11) -0.0003(11)
C7 0.025(5) 0.020(4) 0.023(4) 0.001(4) -0.001(4) 0.000(4)
C8 0.019(5) 0.030(5) 0.039(5) 0.006(4) -0.001(4) 0.001(4)
C9 0.024(5) 0.035(5) 0.046(5) 0.011(4) 0.006(4) -0.003(4)
C10 0.037(6) 0.030(5) 0.041(5) 0.014(4) 0.002(4) -0.008(4)
C11 0.030(6) 0.027(5) 0.045(5) 0.007(4) 0.002(4) 0.004(4)
C12 0.021(5) 0.027(5) 0.032(5) 0.003(4) 0.002(4) 0.002(4)
F6 0.022(3) 0.043(3) 0.064(4) 0.022(3) 0.016(3) 0.010(3)
F7 0.047(4) 0.050(4) 0.073(4) 0.027(3) 0.027(3) 0.001(3)
F8 0.058(4) 0.042(4) 0.067(4) 0.024(3) 0.011(3) 0.001(3)
F9 0.044(4) 0.039(4) 0.075(4) 0.023(3) 0.019(3) 0.012(3)
F10 0.026(3) 0.042(3) 0.052(4) 0.014(3) 0.013(3) 0.003(3)
S3 0.0185(14) 0.0281(14) 0.0317(13) 0.0105(11) -0.0041(11) 0.0000(11)
C13 0.009(5) 0.037(5) 0.025(4) 0.012(4) -0.010(4) -0.005(4)
C14 0.026(5) 0.035(5) 0.024(5) 0.015(4) -0.005(4) -0.001(4)
C15 0.051(6) 0.029(5) 0.034(5) 0.014(4) -0.006(4) 0.003(4)
C16 0.055(6) 0.034(5) 0.053(6) 0.020(5) -0.016(5) -0.011(5)
C17 0.035(6) 0.050(5) 0.045(5) 0.029(5) -0.016(4) -0.011(5)
C18 0.029(5) 0.043(5) 0.023(5) 0.008(4) -0.006(4) 0.001(4)
F11 0.028(3) 0.040(3) 0.030(3) 0.008(3) 0.003(2) -0.002(3)
F12 0.079(5) 0.034(4) 0.047(4) 0.003(3) -0.002(3) -0.001(3)
F13 0.096(6) 0.043(4) 0.075(5) 0.025(4) -0.012(4) -0.032(4)
F14 0.044(4) 0.086(5) 0.062(4) 0.040(4) -0.001(3) -0.021(4)
F15 0.023(3) 0.070(4) 0.034(3) 0.014(3) 0.004(3) -0.009(3)
N1 0.022(4) 0.029(4) 0.025(4) 0.006(3) 0.000(3) 0.002(3)
C19 0.027(5) 0.031(5) 0.028(5) 0.018(4) 0.005(4) 0.011(4)
C20 0.028(5) 0.034(5) 0.030(5) 0.006(4) 0.006(4) 0.000(4)
C21 0.029(5) 0.040(5) 0.037(5) 0.009(4) 0.005(4) 0.012(5)
C22 0.017(5) 0.047(6) 0.037(5) 0.019(4) 0.000(4) 0.003(4)
C23 0.028(5) 0.031(5) 0.032(5) 0.010(4) 0.005(4) -0.003(4)
N2 0.028(4) 0.030(4) 0.029(4) 0.008(3) 0.003(3) 0.000(4)
C24 0.033(5) 0.029(5) 0.026(5) 0.005(4) 0.007(4) 0.004(4)
C25 0.026(5) 0.042(5) 0.020(4) 0.009(4) 0.000(4) 0.010(4)
C26 0.029(5) 0.037(5) 0.026(5) 0.007(4) 0.009(4) 0.006(4)
C27 0.022(5) 0.044(5) 0.028(5) 0.011(4) 0.011(4) 0.009(4)
C28 0.025(5) 0.033(5) 0.026(5) 0.007(4) -0.007(4) 0.004(4)
N3 0.025(4) 0.033(4) 0.028(4) 0.015(3) -0.010(3) 0.002(3)
C29 0.044(6) 0.031(5) 0.026(5) 0.006(4) -0.003(4) -0.003(5)
C30 0.073(7) 0.035(6) 0.034(5) 0.009(5) -0.017(5) -0.005(5)
C31 0.065(7) 0.050(6) 0.049(6) 0.019(5) -0.039(6) 0.001(6)
C32 0.053(7) 0.041(6) 0.071(7) 0.031(5) -0.022(5) 0.002(5)
C33 0.031(6) 0.031(5) 0.052(5) 0.022(5) -0.009(4) 0.000(4)
N4 0.023(4) 0.030(4) 0.021(4) 0.006(3) -0.003(3) 0.001(3)
C34 0.029(5) 0.026(5) 0.032(5) 0.002(4) 0.000(4) -0.004(4)
C35 0.046(6) 0.039(6) 0.038(5) 0.021(4) 0.007(5) 0.005(5)
C36 0.065(7) 0.043(6) 0.051(6) 0.028(5) -0.001(5) 0.015(5)
C37 0.054(6) 0.026(5) 0.058(6) 0.013(5) 0.008(5) 0.016(5)
C38 0.036(6) 0.024(5) 0.038(5) 0.010(4) 0.009(4) 0.006(4)
N5 0.110(9) 0.095(10) 0.095(8) 0.045(8) 0.029(7) -0.001(8)
C39 0.106(9) 0.097(10) 0.091(9) 0.043(8) 0.024(7) -0.008(8)
C40 0.109(10) 0.101(10) 0.092(8) 0.041(8) 0.025(7) 0.000(8)
C41 0.110(9) 0.095(10) 0.095(8) 0.045(8) 0.029(7) -0.001(8)
C42 0.106(9) 0.097(10) 0.091(9) 0.043(8) 0.024(7) -0.008(8)
C43 0.109(10) 0.101(10) 0.092(8) 0.041(8) 0.025(7) 0.000(8)

loop_
_atom_type_symbol
_atom_type_description
_atom_type_scat_dispersion_real
_atom_type_scat_dispersion_imag
_atom_type_scat_source
C C 0.0033 0.0016 'International Tables Vol C Tables 4.2.6.8 and 6.1.1.4'
H H 0.0000 0.0000 'International Tables Vol C Tables 4.2.6.8 and 6.1.1.4'
N N 0.0061 0.0033 'International Tables Vol C Tables 4.2.6.8 and 6.1.1.4'
F F 0.0171 0.0103 'International Tables Vol C Tables 4.2.6.8 and 6.1.1.4'
S S 0.1246 0.1234 'International Tables Vol C Tables 4.2.6.8 and 6.1.1.4'
Sm Sm -0.1638 3.4418 'International Tables Vol C Tables 4.2.6.8 and 6.1.1.4'

loop_
_geom_angle_atom_site_label_1
_geom_angle_atom_site_label_2
_geom_angle_atom_site_label_3
_geom_angle
_geom_angle_site_symmetry_1
_geom_angle_site_symmetry_3
_geom_angle_publ_flag
N2 Sm1 N3 109.6(3) . . ?
N2 Sm1 N1 158.1(2) . . ?
N3 Sm1 N1 83.6(2) . . ?
N2 Sm1 N4 78.1(2) . . ?
N3 Sm1 N4 142.1(2) . . ?
N1 Sm1 N4 80.9(2) . . ?
N2 Sm1 F1 134.7(2) . . ?
N3 Sm1 F1 68.4(2) . . ?
N1 Sm1 F1 66.0(2) . . ?
N4 Sm1 F1 132.8(2) . . ?
N2 Sm1 S3 92.08(19) . . ?
N3 Sm1 S3 144.42(18) . . ?
N1 Sm1 S3 86.00(17) . . ?
N4 Sm1 S3 68.38(17) . . ?
F1 Sm1 S3 76.29(12) . . ?
N2 Sm1 S1 69.71(18) . . ?
N3 Sm1 S1 75.98(17) . . ?
N1 Sm1 S1 131.79(17) . . ?
N4 Sm1 S1 137.94(16) . . ?
F1 Sm1 S1 65.96(12) . . ?
S3 Sm1 S1 86.19(8) . . ?
N2 Sm1 S2 83.78(18) . . ?
N3 Sm1 S2 65.89(18) . . ?
N1 Sm1 S2 85.97(18) . . ?
N4 Sm1 S2 78.71(17) . . ?
F1 Sm1 S2 128.26(12) . . ?
S3 Sm1 S2 146.95(7) . . ?
S1 Sm1 S2 122.21(8) . . ?
C1 S1 Sm1 106.4(3) . . ?
C2 C1 C6 113.5(9) . . ?
C2 C1 S1 123.5(7) . . ?
C6 C1 S1 123.0(8) . . ?
F1 C2 C1 119.2(8) . . ?
F1 C2 C3 116.4(8) . . ?
C1 C2 C3 124.4(9) . . ?
F2 C3 C4 120.6(9) . . ?
F2 C3 C2 120.7(8) . . ?
C4 C3 C2 118.6(9) . . ?
F3 C4 C5 119.2(9) . . ?
F3 C4 C3 120.1(10) . . ?
C5 C4 C3 120.6(10) . . ?
F4 C5 C4 121.1(10) . . ?
F4 C5 C6 119.5(10) . . ?
C4 C5 C6 119.4(9) . . ?
F5 C6 C1 118.6(9) . . ?
F5 C6 C5 117.9(9) . . ?
C1 C6 C5 123.5(9) . . ?
C2 F1 Sm1 124.8(5) . . ?
C7 S2 Sm1 116.7(3) . . ?
C8 C7 C12 115.7(9) . . ?
C8 C7 S2 122.0(7) . . ?
C12 C7 S2 122.3(7) . . ?
F6 C8 C9 116.9(9) . . ?
F6 C8 C7 120.6(9) . . ?
C9 C8 C7 122.4(9) . . ?
F7 C9 C8 120.4(9) . . ?
F7 C9 C10 119.8(9) . . ?
C8 C9 C10 119.8(9) . . ?
F8 C10 C11 120.4(9) . . ?
F8 C10 C9 120.1(9) . . ?
C11 C10 C9 119.5(9) . . ?
F9 C11 C10 119.8(9) . . ?
F9 C11 C12 120.0(9) . . ?
C10 C11 C12 120.2(9) . . ?
F10 C12 C11 118.1(8) . . ?
F10 C12 C7 119.5(8) . . ?
C11 C12 C7 122.3(9) . . ?
C13 S3 Sm1 111.5(3) . . ?
C14 C13 C18 114.0(9) . . ?
C14 C13 S3 122.5(7) . . ?
C18 C13 S3 123.4(7) . . ?
C15 C14 F11 117.1(9) . . ?
C15 C14 C13 123.9(9) . . ?
F11 C14 C13 118.9(8) . . ?
C14 C15 F12 122.4(9) . . ?
C14 C15 C16 119.9(10) . . ?
F12 C15 C16 117.8(9) . . ?
F13 C16 C17 120.0(10) . . ?
F13 C16 C15 120.8(11) . . ?
C17 C16 C15 119.2(10) . . ?
F14 C17 C18 119.2(10) . . ?
F14 C17 C16 121.1(10) . . ?
C18 C17 C16 119.7(10) . . ?
F15 C18 C17 118.1(9) . . ?
F15 C18 C13 118.7(9) . . ?
C17 C18 C13 123.1(10) . . ?
C19 N1 C23 116.3(8) . . ?
C19 N1 Sm1 122.3(6) . . ?
C23 N1 Sm1 120.6(6) . . ?
N1 C19 C20 125.1(9) . . ?
C19 C20 C21 117.4(9) . . ?
C22 C21 C20 118.9(9) . . ?
C23 C22 C21 119.4(10) . . ?
N1 C23 C22 122.8(9) . . ?
C24 N2 C28 115.8(8) . . ?
C24 N2 Sm1 119.2(6) . . ?
C28 N2 Sm1 124.8(6) . . ?
N2 C24 C25 123.9(9) . . ?
C24 C25 C26 119.0(9) . . ?
C27 C26 C25 118.4(9) . . ?
C28 C27 C26 119.0(9) . . ?
N2 C28 C27 123.8(9) . . ?
C33 N3 C29 117.9(8) . . ?
C33 N3 Sm1 117.7(6) . . ?
C29 N3 Sm1 124.2(6) . . ?
N3 C29 C30 123.1(10) . . ?
C31 C30 C29 116.0(11) . . ?
C32 C31 C30 122.7(11) . . ?
C31 C32 C33 117.8(12) . . ?
N3 C33 C32 122.5(11) . . ?
C34 N4 C38 116.3(8) . . ?
C34 N4 Sm1 121.8(6) . . ?
C38 N4 Sm1 121.7(6) . . ?
N4 C34 C35 124.3(10) . . ?
C34 C35 C36 119.3(10) . . ?
C35 C36 C37 117.4(10) . . ?
C38 C37 C36 119.5(10) . . ?
N4 C38 C37 123.1(9) . . ?
C39 N5 C43 120.0 . . ?
N5 C39 C40 120.0 . . ?
C41 C40 C39 120.0 . . ?
C40 C41 C42 120.0 . . ?
C43 C42 C41 120.0 . . ?
C42 C43 N5 120.0 . . ?

loop_
_geom_bond_atom_site_label_1
_geom_bond_atom_site_label_2
_geom_bond_distance
_geom_bond_site_symmetry_2
_geom_bond_publ_flag
Sm1 N2 2.561(7) . ?
Sm1 N3 2.581(7) . ?
Sm1 N1 2.615(7) . ?
Sm1 N4 2.619(7) . ?
Sm1 F1 2.703(5) . ?
Sm1 S3 2.809(3) . ?
Sm1 S1 2.831(3) . ?
Sm1 S2 2.867(3) . ?
S1 C1 1.733(10) . ?
C1 C2 1.386(13) . ?
C1 C6 1.389(13) . ?
C2 F1 1.352(9) . ?
C2 C3 1.392(13) . ?
C3 F2 1.339(11) . ?
C3 C4 1.356(13) . ?
C4 F3 1.346(11) . ?
C4 C5 1.354(14) . ?
C5 F4 1.335(11) . ?
C5 C6 1.393(14) . ?
C6 F5 1.361(11) . ?
S2 C7 1.769(9) . ?
C7 C8 1.382(13) . ?
C7 C12 1.386(12) . ?
C8 F6 1.342(10) . ?
C8 C9 1.373(13) . ?
C9 F7 1.348(11) . ?
C9 C10 1.365(14) . ?
C10 F8 1.359(11) . ?
C10 C11 1.361(14) . ?
C11 F9 1.353(11) . ?
C11 C12 1.366(13) . ?
C12 F10 1.339(10) . ?
S3 C13 1.751(9) . ?
C13 C14 1.388(12) . ?
C13 C18 1.407(13) . ?
C14 C15 1.343(13) . ?
C14 F11 1.343(10) . ?
C15 F12 1.351(11) . ?
C15 C16 1.388(15) . ?
C16 F13 1.341(11) . ?
C16 C17 1.364(15) . ?
C17 F14 1.350(12) . ?
C17 C18 1.365(14) . ?
C18 F15 1.358(11) . ?
N1 C19 1.332(11) . ?
N1 C23 1.350(12) . ?
C19 C20 1.368(12) . ?
C20 C21 1.384(14) . ?
C21 C22 1.377(13) . ?
C22 C23 1.366(13) . ?
N2 C24 1.353(11) . ?
N2 C28 1.353(12) . ?
C24 C25 1.354(12) . ?
C25 C26 1.392(13) . ?
C26 C27 1.378(13) . ?
C27 C28 1.365(12) . ?
N3 C33 1.339(12) . ?
N3 C29 1.345(11) . ?
C29 C30 1.402(14) . ?
C30 C31 1.372(17) . ?
C31 C32 1.345(16) . ?
C32 C33 1.392(14) . ?
N4 C34 1.335(12) . ?
N4 C38 1.343(12) . ?
C34 C35 1.356(13) . ?
C35 C36 1.380(15) . ?
C36 C37 1.384(15) . ?
C37 C38 1.369(13) . ?
N5 C39 1.3900 . ?
N5 C43 1.3900 . ?
C39 C40 1.3900 . ?
C40 C41 1.3900 . ?
C41 C42 1.3900 . ?
C42 C43 1.3900 . ?

loop_
_geom_torsion_atom_site_label_1
_geom_torsion_atom_site_label_2
_geom_torsion_atom_site_label_3
_geom_torsion_atom_site_label_4
_geom_torsion
_geom_torsion_site_symmetry_1
_geom_torsion_site_symmetry_2
_geom_torsion_site_symmetry_3
_geom_torsion_site_symmetry_4
_geom_torsion_publ_flag
N2 Sm1 S1 C1 -168.6(4) . . . . ?
N3 Sm1 S1 C1 74.0(4) . . . . ?
N1 Sm1 S1 C1 6.2(4) . . . . ?
N4 Sm1 S1 C1 -126.3(4) . . . . ?
F1 Sm1 S1 C1 1.7(3) . . . . ?
S3 Sm1 S1 C1 -75.0(3) . . . . ?
S2 Sm1 S1 C1 123.0(3) . . . . ?
Sm1 S1 C1 C2 -0.8(9) . . . . ?
Sm1 S1 C1 C6 176.8(7) . . . . ?
C6 C1 C2 F1 -179.8(8) . . . . ?
S1 C1 C2 F1 -2.0(12) . . . . ?
C6 C1 C2 C3 0.2(14) . . . . ?
S1 C1 C2 C3 178.0(7) . . . . ?
F1 C2 C3 F2 2.4(13) . . . . ?
C1 C2 C3 F2 -177.5(8) . . . . ?
F1 C2 C3 C4 178.1(8) . . . . ?
C1 C2 C3 C4 -1.9(15) . . . . ?
F2 C3 C4 F3 -3.9(15) . . . . ?
C2 C3 C4 F3 -179.5(9) . . . . ?
F2 C3 C4 C5 178.4(9) . . . . ?
C2 C3 C4 C5 2.7(15) . . . . ?
F3 C4 C5 F4 1.4(16) . . . . ?
C3 C4 C5 F4 179.2(9) . . . . ?
F3 C4 C5 C6 -179.7(9) . . . . ?
C3 C4 C5 C6 -1.9(16) . . . . ?
C2 C1 C6 F5 178.8(8) . . . . ?
S1 C1 C6 F5 1.0(13) . . . . ?
C2 C1 C6 C5 0.7(14) . . . . ?
S1 C1 C6 C5 -177.1(8) . . . . ?
F4 C5 C6 F5 0.9(14) . . . . ?
C4 C5 C6 F5 -178.0(9) . . . . ?
F4 C5 C6 C1 179.0(9) . . . . ?
C4 C5 C6 C1 0.1(16) . . . . ?
C1 C2 F1 Sm1 4.2(11) . . . . ?
C3 C2 F1 Sm1 -175.8(6) . . . . ?
N2 Sm1 F1 C2 9.5(7) . . . . ?
N3 Sm1 F1 C2 -87.1(6) . . . . ?
N1 Sm1 F1 C2 -179.7(6) . . . . ?
N4 Sm1 F1 C2 130.7(6) . . . . ?
S3 Sm1 F1 C2 88.6(6) . . . . ?
S1 Sm1 F1 C2 -3.3(5) . . . . ?
S2 Sm1 F1 C2 -116.4(5) . . . . ?
N2 Sm1 S2 C7 69.1(4) . . . . ?
N3 Sm1 S2 C7 -176.2(4) . . . . ?
N1 Sm1 S2 C7 -91.4(4) . . . . ?
N4 Sm1 S2 C7 -9.9(4) . . . . ?
F1 Sm1 S2 C7 -146.3(4) . . . . ?
S3 Sm1 S2 C7 -15.1(4) . . . . ?
S1 Sm1 S2 C7 130.4(3) . . . . ?
Sm1 S2 C7 C8 -106.5(7) . . . . ?
Sm1 S2 C7 C12 75.6(8) . . . . ?
C12 C7 C8 F6 177.0(8) . . . . ?
S2 C7 C8 F6 -1.0(13) . . . . ?
C12 C7 C8 C9 -1.3(14) . . . . ?
S2 C7 C8 C9 -179.3(8) . . . . ?
F6 C8 C9 F7 -0.5(14) . . . . ?
C7 C8 C9 F7 177.9(9) . . . . ?
F6 C8 C9 C10 -179.5(9) . . . . ?
C7 C8 C9 C10 -1.2(15) . . . . ?
F7 C9 C10 F8 1.9(15) . . . . ?
C8 C9 C10 F8 -179.0(9) . . . . ?
F7 C9 C10 C11 -176.7(9) . . . . ?
C8 C9 C10 C11 2.3(15) . . . . ?
F8 C10 C11 F9 1.3(15) . . . . ?
C9 C10 C11 F9 179.9(9) . . . . ?
F8 C10 C11 C12 -179.6(9) . . . . ?
C9 C10 C11 C12 -0.9(15) . . . . ?
F9 C11 C12 F10 -0.1(14) . . . . ?
C10 C11 C12 F10 -179.3(9) . . . . ?
F9 C11 C12 C7 177.4(9) . . . . ?
C10 C11 C12 C7 -1.7(15) . . . . ?
C8 C7 C12 F10 -179.7(8) . . . . ?
S2 C7 C12 F10 -1.7(12) . . . . ?
C8 C7 C12 C11 2.8(14) . . . . ?
S2 C7 C12 C11 -179.3(7) . . . . ?
N2 Sm1 S3 C13 94.9(4) . . . . ?
N3 Sm1 S3 C13 -33.9(5) . . . . ?
N1 Sm1 S3 C13 -107.0(4) . . . . ?
N4 Sm1 S3 C13 171.2(4) . . . . ?
F1 Sm1 S3 C13 -40.7(3) . . . . ?
S1 Sm1 S3 C13 25.4(3) . . . . ?
S2 Sm1 S3 C13 176.7(3) . . . . ?
Sm1 S3 C13 C14 -85.6(8) . . . . ?
Sm1 S3 C13 C18 97.8(8) . . . . ?
C18 C13 C14 C15 -5.1(13) . . . . ?
S3 C13 C14 C15 178.1(8) . . . . ?
C18 C13 C14 F11 178.3(8) . . . . ?
S3 C13 C14 F11 1.4(12) . . . . ?
F11 C14 C15 F12 -0.3(14) . . . . ?
C13 C14 C15 F12 -177.0(8) . . . . ?
F11 C14 C15 C16 179.7(9) . . . . ?
C13 C14 C15 C16 3.0(15) . . . . ?
C14 C15 C16 F13 -179.6(9) . . . . ?
F12 C15 C16 F13 0.5(15) . . . . ?
C14 C15 C16 C17 -0.9(16) . . . . ?
F12 C15 C16 C17 179.2(9) . . . . ?
F13 C16 C17 F14 -1.5(15) . . . . ?
C15 C16 C17 F14 179.9(9) . . . . ?
F13 C16 C17 C18 180.0(9) . . . . ?
C15 C16 C17 C18 1.3(16) . . . . ?
F14 C17 C18 F15 2.4(14) . . . . ?
C16 C17 C18 F15 -179.0(9) . . . . ?
F14 C17 C18 C13 177.6(8) . . . . ?
C16 C17 C18 C13 -3.8(15) . . . . ?
C14 C13 C18 F15 -179.4(8) . . . . ?
S3 C13 C18 F15 -2.6(12) . . . . ?
C14 C13 C18 C17 5.5(13) . . . . ?
S3 C13 C18 C17 -177.7(8) . . . . ?
N2 Sm1 N1 C19 -64.2(10) . . . . ?
N3 Sm1 N1 C19 64.3(6) . . . . ?
N4 Sm1 N1 C19 -81.1(6) . . . . ?
F1 Sm1 N1 C19 133.4(7) . . . . ?
S3 Sm1 N1 C19 -149.8(6) . . . . ?
S1 Sm1 N1 C19 128.9(6) . . . . ?
S2 Sm1 N1 C19 -1.9(6) . . . . ?
N2 Sm1 N1 C23 105.1(9) . . . . ?
N3 Sm1 N1 C23 -126.5(7) . . . . ?
N4 Sm1 N1 C23 88.2(7) . . . . ?
F1 Sm1 N1 C23 -57.3(7) . . . . ?
S3 Sm1 N1 C23 19.5(7) . . . . ?
S1 Sm1 N1 C23 -61.8(7) . . . . ?
S2 Sm1 N1 C23 167.4(7) . . . . ?
C23 N1 C19 C20 0.3(13) . . . . ?
Sm1 N1 C19 C20 170.0(7) . . . . ?
N1 C19 C20 C21 -0.6(14) . . . . ?
C19 C20 C21 C22 1.2(14) . . . . ?
C20 C21 C22 C23 -1.4(14) . . . . ?
C19 N1 C23 C22 -0.6(13) . . . . ?
Sm1 N1 C23 C22 -170.5(7) . . . . ?
C21 C22 C23 N1 1.2(15) . . . . ?
N3 Sm1 N2 C24 151.6(6) . . . . ?
N1 Sm1 N2 C24 -84.1(9) . . . . ?
N4 Sm1 N2 C24 -67.0(7) . . . . ?
F1 Sm1 N2 C24 73.1(7) . . . . ?
S3 Sm1 N2 C24 0.4(7) . . . . ?
S1 Sm1 N2 C24 85.6(7) . . . . ?
S2 Sm1 N2 C24 -146.7(7) . . . . ?
N3 Sm1 N2 C28 -33.3(8) . . . . ?
N1 Sm1 N2 C28 91.0(9) . . . . ?
N4 Sm1 N2 C28 108.1(7) . . . . ?
F1 Sm1 N2 C28 -111.9(7) . . . . ?
S3 Sm1 N2 C28 175.5(7) . . . . ?
S1 Sm1 N2 C28 -99.4(7) . . . . ?
S2 Sm1 N2 C28 28.3(7) . . . . ?
C28 N2 C24 C25 -4.6(14) . . . . ?
Sm1 N2 C24 C25 170.9(7) . . . . ?
N2 C24 C25 C26 3.0(15) . . . . ?
C24 C25 C26 C27 0.0(14) . . . . ?
C25 C26 C27 C28 -1.0(14) . . . . ?
C24 N2 C28 C27 3.5(14) . . . . ?
Sm1 N2 C28 C27 -171.7(7) . . . . ?
C26 C27 C28 N2 -0.8(15) . . . . ?
N2 Sm1 N3 C33 2.8(7) . . . . ?
N1 Sm1 N3 C33 -159.1(7) . . . . ?
N4 Sm1 N3 C33 -92.9(7) . . . . ?
F1 Sm1 N3 C33 134.2(7) . . . . ?
S3 Sm1 N3 C33 127.0(6) . . . . ?
S1 Sm1 N3 C33 64.9(6) . . . . ?
S2 Sm1 N3 C33 -70.7(6) . . . . ?
N2 Sm1 N3 C29 177.3(7) . . . . ?
N1 Sm1 N3 C29 15.4(7) . . . . ?
N4 Sm1 N3 C29 81.6(8) . . . . ?
F1 Sm1 N3 C29 -51.3(7) . . . . ?
S3 Sm1 N3 C29 -58.4(8) . . . . ?
S1 Sm1 N3 C29 -120.6(7) . . . . ?
S2 Sm1 N3 C29 103.8(7) . . . . ?
C33 N3 C29 C30 0.8(14) . . . . ?
Sm1 N3 C29 C30 -173.8(7) . . . . ?
N3 C29 C30 C31 0.0(15) . . . . ?
C29 C30 C31 C32 -0.2(17) . . . . ?
C30 C31 C32 C33 -0.4(18) . . . . ?
C29 N3 C33 C32 -1.4(14) . . . . ?
Sm1 N3 C33 C32 173.5(7) . . . . ?
C31 C32 C33 N3 1.2(16) . . . . ?
N2 Sm1 N4 C34 -17.8(6) . . . . ?
N3 Sm1 N4 C34 88.8(7) . . . . ?
N1 Sm1 N4 C34 155.9(7) . . . . ?
F1 Sm1 N4 C34 -159.3(6) . . . . ?
S3 Sm1 N4 C34 -114.9(7) . . . . ?
S1 Sm1 N4 C34 -58.0(7) . . . . ?
S2 Sm1 N4 C34 68.2(6) . . . . ?
N2 Sm1 N4 C38 156.2(7) . . . . ?
N3 Sm1 N4 C38 -97.2(7) . . . . ?
N1 Sm1 N4 C38 -30.2(7) . . . . ?
F1 Sm1 N4 C38 14.6(8) . . . . ?
S3 Sm1 N4 C38 59.1(6) . . . . ?
S1 Sm1 N4 C38 116.0(6) . . . . ?
S2 Sm1 N4 C38 -117.9(7) . . . . ?
C38 N4 C34 C35 1.6(13) . . . . ?
Sm1 N4 C34 C35 175.8(7) . . . . ?
N4 C34 C35 C36 -2.4(15) . . . . ?
C34 C35 C36 C37 3.2(16) . . . . ?
C35 C36 C37 C38 -3.2(16) . . . . ?
C34 N4 C38 C37 -1.7(13) . . . . ?
Sm1 N4 C38 C37 -175.9(7) . . . . ?
C36 C37 C38 N4 2.6(16) . . . . ?
C43 N5 C39 C40 0.0 . . . . ?
N5 C39 C40 C41 0.0 . . . . ?
C39 C40 C41 C42 0.0 . . . . ?
C40 C41 C42 C43 0.0 . . . . ?
C41 C42 C43 N5 0.0 . . . . ?
C39 N5 C43 C42 0.0 . . . . ?
